data_7121897
loop_
_publ_author_name
'Bai, Yunping'
'Zhang, Jianying'
'Cui, Chunming'

_publ_section_title
;
 An arene-tethered silylene ligand enabling reversible dinitrogen binding
 to iron and catalytic silylation.
;
_journal_issue 58
_journal_name_full 'Chemical communications (Cambridge, England)'
_journal_page_first 8124
_journal_page_last 8127
_journal_paper_doi 10.1039/c8cc03734e
_journal_volume 54
_journal_year 2018
_chemical_formula_moiety 'C45 H87 Fe N5 Si5'
_chemical_formula_sum 'C45 H87 Fe N5 Si5'
_chemical_formula_weight 894.50
_space_group_crystal_system orthorhombic
_space_group_IT_number 61
_space_group_name_Hall '-P 2ac 2ab'
_space_group_name_H-M_alt 'P b c a'
_symmetry_space_group_name_Hall '-P 2ac 2ab'
_symmetry_space_group_name_H-M 'P b c a'
_atom_sites_solution_hydrogens geom
_atom_sites_solution_primary direct
_atom_sites_solution_secondary difmap
_audit_creation_date 2017-12-14
_audit_creation_method
;
Olex2 1.2
(compiled 2017.08.10 svn.r3458 for OlexSys, GUI svn.r5381)
;
_audit_update_record
;
2018-03-21 deposited with the CCDC.
2018-06-28 downloaded from the CCDC.
;
_cell_angle_alpha 90.00
_cell_angle_beta 90.00
_cell_angle_gamma 90.00
_cell_formula_units_Z 8
_cell_length_a 20.912(4)
_cell_length_b 16.921(3)
_cell_length_c 30.492(6)
_cell_measurement_reflns_used 14770
_cell_measurement_temperature 293(2)
_cell_measurement_theta_max 26.0472
_cell_measurement_theta_min 1.6528
_cell_volume 10790(4)
_computing_molecular_graphics 'Olex2 (Dolomanov et al., 2009)'
_computing_publication_material 'Olex2 (Dolomanov et al., 2009)'
_computing_structure_refinement 'XH (Sheldrick, 2008)'
_computing_structure_solution 'SHELXS-97 (Sheldrick, 1990)'
_diffrn_ambient_temperature 293(2)
_diffrn_measured_fraction_theta_full 0.997
_diffrn_measured_fraction_theta_max 0.997
_diffrn_measurement_device_type 'Bruker P4'
_diffrn_measurement_method '\w scans'
_diffrn_radiation_monochromator graphite
_diffrn_radiation_type MoK\a
_diffrn_radiation_wavelength 0.71073
_diffrn_reflns_av_R_equivalents 0.1533
_diffrn_reflns_av_unetI/netI 0.0707
_diffrn_reflns_limit_h_max 25
_diffrn_reflns_limit_h_min -25
_diffrn_reflns_limit_k_max 20
_diffrn_reflns_limit_k_min -20
_diffrn_reflns_limit_l_max 37
_diffrn_reflns_limit_l_min -37
_diffrn_reflns_number 106532
_diffrn_reflns_theta_full 26.08
_diffrn_reflns_theta_max 26.08
_diffrn_reflns_theta_min 1.34
_diffrn_source 'fine-focus sealed tube'
_exptl_absorpt_coefficient_mu 0.423
_exptl_absorpt_correction_type none
_exptl_crystal_density_diffrn 1.101
_exptl_crystal_density_method 'not measured'
_exptl_crystal_description Prism
_exptl_crystal_F_000 3904
_refine_diff_density_max 0.832
_refine_diff_density_min -1.087
_refine_diff_density_rms 0.200
_refine_ls_extinction_coef 0.0054(4)
_refine_ls_extinction_expression Fc^*^=kFc[1+0.001xFc^2^\l^3^/sin(2\q)]^-1/4^
_refine_ls_extinction_method SHELXL
_refine_ls_goodness_of_fit_ref 1.084
_refine_ls_hydrogen_treatment constr
_refine_ls_matrix_type full
_refine_ls_number_parameters 531
_refine_ls_number_reflns 10660
_refine_ls_number_restraints 336
_refine_ls_restrained_S_all 1.071
_refine_ls_R_factor_all 0.1166
_refine_ls_R_factor_gt 0.0845
_refine_ls_shift/su_max 0.001
_refine_ls_shift/su_mean 0.000
_refine_ls_structure_factor_coef Fsqd
_refine_ls_weighting_details 'calc w=1/[\s^2^(Fo^2^)+(0.1164P)^2^+12.2304P] where P=(Fo^2^+2Fc^2^)/3'
_refine_ls_weighting_scheme calc
_refine_ls_wR_factor_gt 0.2021
_refine_ls_wR_factor_ref 0.2299
_reflns_number_gt 7965
_reflns_number_total 10660
_reflns_threshold_expression >2sigma(I)
_cod_data_source_file c8cc03734e2.cif
_cod_data_source_block a
_cod_depositor_comments 'Adding full bibliography for 7121893--7121897.cif.'
_cod_database_code 7121897
_olex2_refinement_description
;
1. Fixed Uiso
 At 1.2 times of:
  All C(H) groups, All C(H,H) groups
 At 1.5 times of:
  All C(H,H,H) groups
2. Uiso/Uaniso restraints and constraints
All non-hydrogen atoms restrained to be isotropic: with sigma of 0.01 and sigma
for terminal atoms of 0.02
3.a Ternary CH refined with riding coordinates:
 C28(H28), C31(H31)
3.b Secondary CH2 refined with riding coordinates:
 C16(H16A,H16B)
3.c Aromatic/amide H refined with riding coordinates:
 C26(H26), C24(H24), C25(H25), C11(H11), C13(H13), C12(H12), C14(H14), C15(H15)
3.d Idealised Me refined as rotating group:
 C20(H20A,H20B,H20C), C34(H34A,H34B,H34C), C9(H9A,H9B,H9C), C44(H44A,H44B,
 H44C), C3(H3A,H3B,H3C), C8(H8A,H8B,H8C), C45(H45A,H45B,H45C), C42(H42A,H42B,
 H42C), C29(H29A,H29B,H29C), C21(H21A,H21B,H21C), C32(H32A,H32B,H32C), C43(H43A,
 H43B,H43C), C19(H19A,H19B,H19C), C39(H39A,H39B,H39C), C30(H30A,H30B,H30C),
 C4(H4A,H4B,H4C), C37(H37A,H37B,H37C), C35(H35A,H35B,H35C), C41(H41A,H41B,H41C),
  C33(H33A,H33B,H33C), C7(H7A,H7B,H7C), C40(H40A,H40B,H40C), C5(H5A,H5B,H5C),
 C36(H36A,H36B,H36C), C38(H38A,H38B,H38C)
;
_olex2_submission_special_instructions 'No special instructions were received'

loop_
_space_group_symop_id
_space_group_symop_operation_xyz
1 'x, y, z'
2 '-x+1/2, -y, z+1/2'
3 '-x, y+1/2, -z+1/2'
4 'x+1/2, -y+1/2, -z'
5 '-x, -y, -z'
6 'x-1/2, y, -z-1/2'
7 'x, -y-1/2, z-1/2'
8 '-x-1/2, y-1/2, z'

loop_
_atom_site_label
_atom_site_type_symbol
_atom_site_fract_x
_atom_site_fract_y
_atom_site_fract_z
_atom_site_U_iso_or_equiv
_atom_site_adp_type
_atom_site_occupancy
_atom_site_calc_flag
_atom_site_refinement_flags_posn
Fe1 Fe 0.09068(3) 0.77546(3) 0.43162(2) 0.0298(2) Uani 1 d .
Si2 Si 0.21445(6) 0.77532(8) 0.37039(4) 0.0336(3) Uani 1 d .
Si1 Si -0.00798(6) 0.73033(6) 0.38244(4) 0.0272(3) Uani 1 d .
Si5 Si 0.02641(6) 0.82395(8) 0.52196(4) 0.0351(3) Uani 1 d .
Si4 Si 0.11025(6) 0.67917(8) 0.51839(4) 0.0364(3) Uani 1 d .
Si3 Si 0.18959(6) 0.91571(7) 0.42735(4) 0.0341(3) Uani 1 d .
N3 N -0.04237(15) 0.81380(19) 0.35209(11) 0.0257(7) Uani 1 d .
N4 N -0.09022(15) 0.75101(19) 0.40318(11) 0.0252(7) Uani 1 d .
N5 N 0.01618(16) 0.5796(2) 0.28014(11) 0.0279(7) Uani 1 d .
C6 C -0.1371(2) 0.7125(2) 0.43283(14) 0.0302(9) Uani 1 d .
C1 C -0.09656(19) 0.8111(2) 0.37503(13) 0.0251(8) Uani 1 d .
N2 N 0.07405(17) 0.7587(2) 0.49408(12) 0.0309(8) Uani 1 d .
N1 N 0.16490(17) 0.8273(2) 0.40460(12) 0.0343(8) Uani 1 d .
C27 C -0.07530(19) 0.6350(2) 0.23889(13) 0.0282(9) Uani 1 d .
C10 C -0.15255(19) 0.8648(2) 0.37085(14) 0.0283(9) Uani 1 d .
C23 C 0.0343(2) 0.6788(3) 0.22406(13) 0.0315(9) Uani 1 d .
C17 C 0.00868(18) 0.5832(2) 0.32161(13) 0.0250(8) Uani 1 d .
C26 C -0.0954(2) 0.6846(3) 0.20518(15) 0.0367(10) Uani 1 d .
H26 H -0.1388 0.6867 0.1985 0.044 Uiso 1 calc R
C20 C 0.0968(2) 0.4817(3) 0.32784(15) 0.0368(10) Uani 1 d .
H20A H 0.0892 0.4680 0.2977 0.055 Uiso 1 calc GR
H20B H 0.1105 0.4356 0.3436 0.055 Uiso 1 calc GR
H20C H 0.1295 0.5214 0.3293 0.055 Uiso 1 calc GR
C28 C 0.10587(19) 0.6709(3) 0.23258(15) 0.0328(9) Uani 1 d .
H28 H 0.1122 0.6677 0.2644 0.039 Uiso 1 calc R
C22 C -0.00956(19) 0.6343(2) 0.24906(13) 0.0272(8) Uani 1 d .
C18 C 0.0352(2) 0.5135(2) 0.34828(13) 0.0291(9) Uani 1 d .
C16 C -0.0325(2) 0.6422(2) 0.34529(13) 0.0291(9) Uani 1 d .
H16A H -0.0610 0.6105 0.3633 0.035 Uiso 1 calc R
H16B H -0.0592 0.6654 0.3227 0.035 Uiso 1 calc R
C24 C 0.0113(2) 0.7267(3) 0.19110(14) 0.0371(10) Uani 1 d .
H24 H 0.0399 0.7572 0.1750 0.045 Uiso 1 calc R
C2 C -0.0187(2) 0.8708(2) 0.31939(14) 0.0314(9) Uani 1 d .
C31 C -0.1250(2) 0.5830(3) 0.26121(14) 0.0330(9) Uani 1 d .
H31 H -0.1041 0.5546 0.2853 0.040 Uiso 1 calc R
C25 C -0.0537(2) 0.7306(3) 0.18130(15) 0.0418(11) Uani 1 d .
H25 H -0.0686 0.7636 0.1591 0.050 Uiso 1 calc R
C34 C 0.1770(2) 0.6788(3) 0.35439(16) 0.0403(11) Uani 1 d .
H34A H 0.1762 0.6441 0.3793 0.060 Uiso 1 calc GR
H34B H 0.2015 0.6549 0.3313 0.060 Uiso 1 calc GR
H34C H 0.1341 0.6879 0.3444 0.060 Uiso 1 calc GR
C11 C -0.1583(2) 0.9316(3) 0.39741(15) 0.0358(10) Uani 1 d .
H11 H -0.1270 0.9428 0.4181 0.043 Uiso 1 calc R
C9 C -0.1691(2) 0.7714(3) 0.46366(15) 0.0374(10) Uani 1 d .
H9A H -0.1369 0.8016 0.4786 0.056 Uiso 1 calc GR
H9B H -0.1945 0.7434 0.4848 0.056 Uiso 1 calc GR
H9C H -0.1959 0.8064 0.4470 0.056 Uiso 1 calc GR
C44 C -0.0197(2) 0.8853(3) 0.48233(16) 0.0415(11) Uani 1 d .
H44A H 0.0083 0.9228 0.4687 0.062 Uiso 1 calc GR
H44B H -0.0531 0.9129 0.4976 0.062 Uiso 1 calc GR
H44C H -0.0382 0.8518 0.4603 0.062 Uiso 1 calc GR
C13 C -0.2567(2) 0.9645(3) 0.36280(18) 0.0437(11) Uani 1 d .
H13 H -0.2919 0.9978 0.3602 0.052 Uiso 1 calc R
C12 C -0.2101(2) 0.9807(3) 0.39312(17) 0.0413(11) Uani 1 d .
H12 H -0.2136 1.0252 0.4109 0.050 Uiso 1 calc R
C14 C -0.2517(2) 0.8994(3) 0.33622(17) 0.0457(12) Uani 1 d .
H14 H -0.2835 0.8888 0.3157 0.055 Uiso 1 calc R
C3 C 0.0474(2) 0.8408(3) 0.30708(16) 0.0400(11) Uani 1 d .
H3A H 0.0740 0.8396 0.3327 0.060 Uiso 1 calc GR
H3B H 0.0661 0.8755 0.2856 0.060 Uiso 1 calc GR
H3C H 0.0440 0.7886 0.2951 0.060 Uiso 1 calc GR
C15 C -0.1999(2) 0.8497(3) 0.33992(16) 0.0379(10) Uani 1 d .
H15 H -0.1965 0.8058 0.3217 0.045 Uiso 1 calc R
C8 C -0.0998(2) 0.6521(3) 0.45941(16) 0.0424(11) Uani 1 d .
H8A H -0.0847 0.6109 0.4404 0.064 Uiso 1 calc GR
H8B H -0.1270 0.6298 0.4815 0.064 Uiso 1 calc GR
H8C H -0.0640 0.6775 0.4732 0.064 Uiso 1 calc GR
C45 C -0.0315(3) 0.7735(4) 0.55965(17) 0.0525(13) Uani 1 d .
H45A H -0.0577 0.7377 0.5431 0.079 Uiso 1 calc GR
H45B H -0.0581 0.8123 0.5735 0.079 Uiso 1 calc GR
H45C H -0.0084 0.7446 0.5816 0.079 Uiso 1 calc GR
C42 C 0.0556(3) 0.5926(3) 0.52403(18) 0.0521(13) Uani 1 d .
H42A H 0.0189 0.6075 0.5411 0.078 Uiso 1 calc GR
H42B H 0.0777 0.5502 0.5384 0.078 Uiso 1 calc GR
H42C H 0.0420 0.5756 0.4955 0.078 Uiso 1 calc GR
C29 C 0.1448(2) 0.7407(3) 0.21563(16) 0.0435(11) Uani 1 d .
H29A H 0.1432 0.7417 0.1842 0.065 Uiso 1 calc GR
H29B H 0.1885 0.7353 0.2250 0.065 Uiso 1 calc GR
H29C H 0.1274 0.7890 0.2271 0.065 Uiso 1 calc GR
C21 C 0.0482(2) 0.5345(3) 0.39632(14) 0.0353(10) Uani 1 d .
H21A H 0.0750 0.5805 0.3977 0.053 Uiso 1 calc GR
H21B H 0.0692 0.4910 0.4105 0.053 Uiso 1 calc GR
H21C H 0.0084 0.5452 0.4109 0.053 Uiso 1 calc GR
C32 C -0.1793(2) 0.6319(3) 0.28027(16) 0.0434(11) Uani 1 d .
H32A H -0.1622 0.6703 0.3002 0.065 Uiso 1 calc GR
H32B H -0.2083 0.5978 0.2956 0.065 Uiso 1 calc GR
H32C H -0.2015 0.6584 0.2570 0.065 Uiso 1 calc GR
C43 C 0.0707(3) 0.8958(4) 0.5575(2) 0.0605(16) Uani 1 d .
H43A H 0.0931 0.8676 0.5801 0.091 Uiso 1 calc GR
H43B H 0.0409 0.9318 0.5707 0.091 Uiso 1 calc GR
H43C H 0.1008 0.9248 0.5400 0.091 Uiso 1 calc GR
C19 C -0.0170(2) 0.4484(3) 0.34691(17) 0.0430(11) Uani 1 d .
H19A H -0.0547 0.4669 0.3617 0.065 Uiso 1 calc GR
H19B H -0.0015 0.4017 0.3613 0.065 Uiso 1 calc GR
H19C H -0.0272 0.4362 0.3170 0.065 Uiso 1 calc GR
C39 C 0.1246(3) 0.9908(3) 0.4303(2) 0.0671(17) Uani 1 d .
H39A H 0.1137 1.0079 0.4012 0.101 Uiso 1 calc GR
H39B H 0.1389 1.0353 0.4471 0.101 Uiso 1 calc GR
H39C H 0.0876 0.9680 0.4440 0.101 Uiso 1 calc GR
C30 C 0.1310(2) 0.5944(3) 0.21242(19) 0.0515(13) Uani 1 d .
H30A H 0.1058 0.5507 0.2226 0.077 Uiso 1 calc GR
H30B H 0.1748 0.5868 0.2209 0.077 Uiso 1 calc GR
H30C H 0.1283 0.5976 0.1810 0.077 Uiso 1 calc GR
C4 C -0.0132(2) 0.9532(3) 0.33938(17) 0.0452(12) Uani 1 d .
H4A H -0.0550 0.9722 0.3470 0.068 Uiso 1 calc GR
H4B H 0.0059 0.9885 0.3185 0.068 Uiso 1 calc GR
H4C H 0.0129 0.9509 0.3652 0.068 Uiso 1 calc GR
C37 C 0.2537(3) 0.9681(4) 0.3962(2) 0.0679(18) Uani 1 d .
H37A H 0.2915 0.9360 0.3956 0.102 Uiso 1 calc GR
H37B H 0.2631 1.0175 0.4103 0.102 Uiso 1 calc GR
H37C H 0.2394 0.9778 0.3668 0.102 Uiso 1 calc GR
C35 C 0.2329(3) 0.8278(3) 0.31739(16) 0.0466(12) Uani 1 d .
H35A H 0.1940 0.8478 0.3049 0.070 Uiso 1 calc GR
H35B H 0.2525 0.7915 0.2973 0.070 Uiso 1 calc GR
H35C H 0.2617 0.8709 0.3230 0.070 Uiso 1 calc GR
C41 C 0.1418(3) 0.7027(4) 0.57440(17) 0.0603(15) Uani 1 d .
H41A H 0.1743 0.7425 0.5722 0.090 Uiso 1 calc GR
H41B H 0.1597 0.6558 0.5872 0.090 Uiso 1 calc GR
H41C H 0.1076 0.7217 0.5925 0.090 Uiso 1 calc GR
C33 C -0.1524(3) 0.5227(3) 0.2297(2) 0.0578(15) Uani 1 d .
H33A H -0.1730 0.5495 0.2058 0.087 Uiso 1 calc GR
H33B H -0.1830 0.4903 0.2447 0.087 Uiso 1 calc GR
H33C H -0.1185 0.4901 0.2185 0.087 Uiso 1 calc GR
C7 C -0.1878(2) 0.6708(3) 0.40561(17) 0.0465(12) Uani 1 d .
H7A H -0.2105 0.7090 0.3883 0.070 Uiso 1 calc GR
H7B H -0.2172 0.6441 0.4247 0.070 Uiso 1 calc GR
H7C H -0.1676 0.6330 0.3866 0.070 Uiso 1 calc GR
C40 C 0.1790(3) 0.6436(3) 0.48506(18) 0.0510(13) Uani 1 d .
H40A H 0.1637 0.6238 0.4575 0.076 Uiso 1 calc GR
H40B H 0.2008 0.6022 0.5006 0.076 Uiso 1 calc GR
H40C H 0.2081 0.6866 0.4800 0.076 Uiso 1 calc GR
C5 C -0.0611(3) 0.8722(3) 0.27935(16) 0.0482(13) Uani 1 d .
H5A H -0.0670 0.8193 0.2688 0.072 Uiso 1 calc GR
H5B H -0.0413 0.9037 0.2569 0.072 Uiso 1 calc GR
H5C H -0.1018 0.8945 0.2869 0.072 Uiso 1 calc GR
C36 C 0.2937(2) 0.7496(4) 0.39625(18) 0.0540(14) Uani 1 d .
H36A H 0.3166 0.7972 0.4029 0.081 Uiso 1 calc GR
H36B H 0.3183 0.7181 0.3762 0.081 Uiso 1 calc GR
H36C H 0.2865 0.7203 0.4228 0.081 Uiso 1 calc GR
C38 C 0.2208(3) 0.9006(4) 0.48367(19) 0.0653(17) Uani 1 d .
H38A H 0.1921 0.8671 0.4997 0.098 Uiso 1 calc GR
H38B H 0.2242 0.9508 0.4982 0.098 Uiso 1 calc GR
H38C H 0.2622 0.8763 0.4822 0.098 Uiso 1 calc GR

loop_
_atom_site_aniso_label
_atom_site_aniso_U_11
_atom_site_aniso_U_22
_atom_site_aniso_U_33
_atom_site_aniso_U_23
_atom_site_aniso_U_13
_atom_site_aniso_U_12
Fe1 0.0325(4) 0.0268(3) 0.0301(3) -0.0019(2) 0.0082(2) -0.0029(2)
Si2 0.0293(6) 0.0398(7) 0.0316(6) -0.0037(5) 0.0052(5) -0.0012(5)
Si1 0.0324(6) 0.0242(5) 0.0250(6) 0.0014(4) 0.0056(4) 0.0047(4)
Si5 0.0342(7) 0.0406(7) 0.0306(6) -0.0102(5) 0.0034(5) -0.0031(5)
Si4 0.0388(7) 0.0390(7) 0.0314(6) -0.0012(5) -0.0018(5) -0.0018(5)
Si3 0.0351(7) 0.0331(6) 0.0340(6) -0.0026(5) 0.0035(5) -0.0075(5)
N3 0.0263(18) 0.0242(16) 0.0267(17) 0.0004(13) -0.0001(13) 0.0038(13)
N4 0.0256(17) 0.0248(15) 0.0253(17) -0.0026(13) 0.0034(13) 0.0015(13)
N5 0.0260(17) 0.0265(16) 0.0312(18) -0.0015(14) -0.0012(14) 0.0000(14)
C6 0.033(2) 0.0259(19) 0.032(2) 0.0005(16) 0.0071(17) -0.0021(17)
C1 0.029(2) 0.0206(17) 0.0253(19) -0.0060(15) -0.0006(15) -0.0024(15)
N2 0.0336(19) 0.0293(17) 0.0297(18) -0.0035(14) 0.0034(14) -0.0037(15)
N1 0.0330(19) 0.0327(18) 0.037(2) -0.0032(15) 0.0091(15) -0.0028(15)
C27 0.025(2) 0.032(2) 0.027(2) -0.0041(16) -0.0010(16) 0.0032(16)
C10 0.028(2) 0.0239(18) 0.033(2) 0.0011(16) 0.0018(16) 0.0020(16)
C23 0.031(2) 0.038(2) 0.026(2) -0.0041(17) -0.0006(16) 0.0002(18)
C17 0.0234(19) 0.0249(18) 0.027(2) -0.0027(15) -0.0005(15) -0.0003(15)
C26 0.029(2) 0.046(3) 0.035(2) 0.0015(19) -0.0074(18) 0.0004(19)
C20 0.036(2) 0.035(2) 0.039(2) -0.0063(19) -0.0076(19) 0.0140(19)
C28 0.025(2) 0.040(2) 0.033(2) -0.0044(18) 0.0008(17) -0.0026(18)
C22 0.029(2) 0.0291(19) 0.0240(19) -0.0037(16) -0.0003(15) 0.0016(16)
C18 0.033(2) 0.0265(19) 0.028(2) -0.0025(16) -0.0039(16) 0.0025(17)
C16 0.030(2) 0.029(2) 0.029(2) 0.0009(16) 0.0011(16) 0.0023(17)
C24 0.037(2) 0.046(3) 0.028(2) 0.0046(19) 0.0015(18) -0.006(2)
C2 0.034(2) 0.027(2) 0.033(2) 0.0071(17) 0.0025(17) -0.0012(17)
C31 0.029(2) 0.033(2) 0.037(2) 0.0003(18) -0.0023(18) -0.0002(18)
C25 0.045(3) 0.050(3) 0.031(2) 0.008(2) -0.0044(19) 0.004(2)
C34 0.043(3) 0.037(2) 0.041(3) -0.009(2) 0.001(2) 0.003(2)
C11 0.036(2) 0.032(2) 0.039(2) -0.0046(18) -0.0034(18) 0.0045(18)
C9 0.039(2) 0.035(2) 0.038(2) -0.0055(19) 0.0139(19) -0.0027(19)
C44 0.047(3) 0.034(2) 0.043(3) -0.006(2) 0.002(2) -0.002(2)
C13 0.034(2) 0.035(2) 0.062(3) 0.004(2) 0.002(2) 0.0113(19)
C12 0.043(3) 0.029(2) 0.052(3) -0.006(2) 0.004(2) 0.0078(19)
C14 0.039(3) 0.041(3) 0.057(3) 0.002(2) -0.012(2) 0.007(2)
C3 0.040(3) 0.036(2) 0.045(3) 0.005(2) 0.012(2) 0.002(2)
C15 0.033(2) 0.035(2) 0.046(3) -0.0052(19) -0.0064(19) 0.0029(19)
C8 0.049(3) 0.037(2) 0.041(3) 0.009(2) 0.012(2) 0.003(2)
C45 0.047(3) 0.070(4) 0.040(3) 0.000(3) 0.009(2) 0.000(3)
C42 0.066(4) 0.039(3) 0.052(3) 0.013(2) -0.004(3) -0.007(3)
C29 0.034(3) 0.053(3) 0.044(3) -0.001(2) 0.008(2) -0.008(2)
C21 0.043(2) 0.032(2) 0.031(2) 0.0041(18) -0.0035(18) 0.0048(19)
C32 0.033(2) 0.050(3) 0.047(3) 0.003(2) 0.008(2) 0.003(2)
C43 0.057(3) 0.062(4) 0.062(4) -0.032(3) -0.011(3) 0.002(3)
C19 0.050(3) 0.028(2) 0.051(3) 0.004(2) -0.010(2) -0.004(2)
C39 0.059(4) 0.039(3) 0.103(5) -0.012(3) -0.008(3) 0.002(3)
C30 0.035(3) 0.047(3) 0.072(4) -0.016(3) 0.010(2) 0.004(2)
C4 0.050(3) 0.028(2) 0.059(3) 0.004(2) 0.013(2) -0.001(2)
C37 0.066(4) 0.066(4) 0.071(4) -0.013(3) 0.019(3) -0.035(3)
C35 0.044(3) 0.058(3) 0.038(3) -0.002(2) 0.014(2) 0.001(2)
C41 0.064(4) 0.076(4) 0.041(3) -0.002(3) -0.016(3) 0.003(3)
C33 0.054(3) 0.047(3) 0.073(4) -0.013(3) -0.003(3) -0.010(3)
C7 0.046(3) 0.043(3) 0.050(3) -0.005(2) 0.009(2) -0.016(2)
C40 0.048(3) 0.052(3) 0.053(3) -0.002(2) -0.002(2) 0.011(2)
C5 0.049(3) 0.063(3) 0.033(3) 0.011(2) -0.001(2) 0.004(3)
C36 0.033(3) 0.086(4) 0.043(3) -0.001(3) 0.005(2) 0.006(3)
C38 0.086(4) 0.057(3) 0.053(3) -0.002(3) -0.020(3) -0.015(3)

loop_
_atom_type_symbol
_atom_type_description
_atom_type_scat_dispersion_real
_atom_type_scat_dispersion_imag
_atom_type_scat_source
C C 0.0033 0.0016 'International Tables Vol C Tables 4.2.6.8 and 6.1.1.4'
H H 0.0000 0.0000 'International Tables Vol C Tables 4.2.6.8 and 6.1.1.4'
Fe Fe 0.3463 0.8444 'International Tables Vol C Tables 4.2.6.8 and 6.1.1.4'
N N 0.0061 0.0033 'International Tables Vol C Tables 4.2.6.8 and 6.1.1.4'
Si Si 0.0817 0.0704 'International Tables Vol C Tables 4.2.6.8 and 6.1.1.4'

loop_
_geom_angle_atom_site_label_1
_geom_angle_atom_site_label_2
_geom_angle_atom_site_label_3
_geom_angle
N2 Fe1 Si1 111.65(11)
N2 Fe1 N1 127.85(16)
N1 Fe1 Si1 120.27(12)
N1 Si2 C34 110.6(2)
N1 Si2 C35 113.8(2)
N1 Si2 C36 113.3(2)
C34 Si2 C35 105.9(2)
C34 Si2 C36 105.9(3)
C35 Si2 C36 106.7(2)
N3 Si1 Fe1 111.53(11)
N3 Si1 N4 70.45(15)
N3 Si1 C1 35.14(14)
N3 Si1 C16 101.14(17)
N4 Si1 Fe1 118.00(11)
N4 Si1 C1 35.32(14)
N4 Si1 C16 95.63(17)
C1 Si1 Fe1 120.41(10)
C16 Si1 Fe1 138.92(13)
C16 Si1 C1 100.66(16)
N2 Si5 C44 109.8(2)
N2 Si5 C45 112.7(2)
N2 Si5 C43 114.7(2)
C44 Si5 C45 108.5(2)
C44 Si5 C43 105.7(3)
C43 Si5 C45 105.1(3)
N2 Si4 C42 112.7(2)
N2 Si4 C41 112.6(2)
N2 Si4 C40 111.0(2)
C42 Si4 C41 107.4(3)
C40 Si4 C42 105.7(3)
C40 Si4 C41 107.1(3)
N1 Si3 C39 113.1(2)
N1 Si3 C37 114.9(2)
N1 Si3 C38 111.0(2)
C39 Si3 C37 103.0(3)
C38 Si3 C39 107.8(3)
C38 Si3 C37 106.5(3)
C1 N3 Si1 92.4(2)
C1 N3 C2 131.6(3)
C2 N3 Si1 135.5(3)
C6 N4 Si1 137.2(3)
C1 N4 Si1 90.9(2)
C1 N4 C6 131.2(3)
C17 N5 C22 125.4(3)
N4 C6 C9 112.2(3)
N4 C6 C8 106.3(3)
N4 C6 C7 109.4(3)
C8 C6 C9 109.6(4)
C7 C6 C9 109.6(4)
C7 C6 C8 109.7(4)
N3 C1 Si1 52.45(19)
N3 C1 N4 106.2(3)
N3 C1 C10 127.1(4)
N4 C1 Si1 53.7(2)
N4 C1 C10 126.7(4)
C10 C1 Si1 178.5(3)
Si5 N2 Fe1 119.5(2)
Si5 N2 Si4 123.3(2)
Si4 N2 Fe1 117.18(19)
Si2 N1 Fe1 120.3(2)
Si2 N1 Si3 120.5(2)
Si3 N1 Fe1 117.02(19)
C26 C27 C22 117.6(4)
C26 C27 C31 118.1(4)
C22 C27 C31 124.2(4)
C11 C10 C1 120.9(4)
C15 C10 C1 120.4(4)
C15 C10 C11 118.7(4)
C22 C23 C28 120.0(4)
C24 C23 C28 121.2(4)
C24 C23 C22 118.7(4)
N5 C17 C18 116.4(3)
N5 C17 C16 125.3(4)
C16 C17 C18 117.6(3)
C25 C26 C27 122.6(4)
C23 C28 C29 113.5(4)
C23 C28 C30 110.1(4)
C29 C28 C30 109.6(4)
C27 C22 N5 121.3(4)
C27 C22 C23 120.7(4)
C23 C22 N5 117.3(4)
C17 C18 C19 106.0(3)
C20 C18 C17 111.0(3)
C20 C18 C21 108.8(3)
C20 C18 C19 109.4(4)
C21 C18 C17 113.1(3)
C21 C18 C19 108.3(4)
C17 C16 Si1 129.7(3)
C23 C24 C25 121.7(4)
N3 C2 C3 104.7(3)
N3 C2 C4 110.7(4)
N3 C2 C5 111.1(4)
C3 C2 C4 109.6(4)
C5 C2 C3 109.8(4)
C5 C2 C4 110.7(4)
C32 C31 C27 111.5(4)
C33 C31 C27 111.3(4)
C33 C31 C32 109.1(4)
C26 C25 C24 118.5(4)
C12 C11 C10 120.3(4)
C12 C13 C14 120.3(4)
C11 C12 C13 120.3(4)
C13 C14 C15 120.1(5)
C14 C15 C10 120.3(4)

loop_
_geom_bond_atom_site_label_1
_geom_bond_atom_site_label_2
_geom_bond_distance
Fe1 Si1 2.6626(14)
Fe1 N2 1.956(4)
Fe1 N1 1.964(4)
Si2 N1 1.713(4)
Si2 C34 1.877(5)
Si2 C35 1.884(5)
Si2 C36 1.886(5)
Si1 N3 1.835(3)
Si1 N4 1.865(3)
Si1 C1 2.313(4)
Si1 C16 1.942(4)
Si5 N2 1.713(4)
Si5 C44 1.863(5)
Si5 C45 1.875(5)
Si5 C43 1.875(5)
Si4 N2 1.713(4)
Si4 C42 1.866(5)
Si4 C41 1.874(5)
Si4 C40 1.861(5)
Si3 N1 1.728(4)
Si3 C39 1.863(6)
Si3 C37 1.866(6)
Si3 C38 1.855(6)
N3 C1 1.333(5)
N3 C2 1.473(5)
N4 C6 1.485(5)
N4 C1 1.337(5)
N5 C17 1.276(5)
N5 C22 1.430(5)
C6 C9 1.525(6)
C6 C8 1.520(6)
C6 C7 1.519(6)
C1 C10 1.487(6)
C27 C26 1.392(6)
C27 C22 1.409(6)
C27 C31 1.522(6)
C10 C11 1.396(6)
C10 C15 1.391(6)
C23 C28 1.524(6)
C23 C22 1.411(6)
C23 C24 1.378(6)
C17 C18 1.535(5)
C17 C16 1.504(5)
C26 C25 1.378(7)
C20 C18 1.530(6)
C28 C29 1.525(6)
C28 C30 1.527(6)
C18 C21 1.532(6)
C18 C19 1.552(6)
C24 C25 1.393(7)
C2 C3 1.521(6)
C2 C4 1.526(6)
C2 C5 1.508(6)
C31 C32 1.519(6)
C31 C33 1.515(6)
C11 C12 1.371(6)
C13 C12 1.371(7)
C13 C14 1.372(7)
C14 C15 1.377(6)
